data_4037007
loop_
_publ_author_name
'Kundu, Priyanka'
'Mondal, Amrita'
'Chowdhury, Chinmay'

_publ_section_title
;
 A Palladium-Catalyzed Method for the Synthesis of
 2-(\a-Styryl)-2,3-dihydroquinazolin-4-ones and
 3-(\a-Styryl)-3,4-dihydro-1,2,4-benzothiadiazine-1,1-dioxide: Access to
 2-(\a-Styryl)quinazolin-4(3H)-ones and
 3-(\a-Styryl)-1,2,4-benzothiadiazine-1,1-dioxides.
;
_journal_issue 15
_journal_name_full 'The Journal of organic chemistry'
_journal_page_first 6596
_journal_page_last 6608
_journal_paper_doi 10.1021/acs.joc.6b01242
_journal_volume 81
_journal_year 2016
_chemical_formula_moiety 'C19 H18 N2 O3'
_chemical_formula_sum 'C19 H18 N2 O3'
_chemical_formula_weight 322.35
_chemical_melting_point 430.1(10)
_chemical_name_systematic 'methyl 4-(1-(3-methyl-4-oxo-1,2,3,4-tetrahydroquinazolin-2-yl)vinyl)benzoate'
_space_group_crystal_system monoclinic
_space_group_IT_number 14
_space_group_name_Hall '-P 2ybc'
_space_group_name_H-M_alt 'P 1 21/c 1'
_atom_sites_solution_hydrogens mixed
_atom_sites_solution_primary direct
_audit_creation_date 2016-04-21
_audit_creation_method
;
Olex2 1.2
(compiled 2014.09.19 svn.r3010 for OlexSys, GUI svn.r4874)
;
_cell_angle_alpha 90
_cell_angle_beta 93.110(12)
_cell_angle_gamma 90
_cell_formula_units_Z 4
_cell_length_a 7.0264(13)
_cell_length_b 14.456(3)
_cell_length_c 15.504(3)
_cell_measurement_reflns_used 5127
_cell_measurement_temperature 293.15
_cell_measurement_theta_max 26.34
_cell_measurement_theta_min 2.63
_cell_volume 1572.5(5)
_computing_cell_refinement 'SAINT v7.34A (Bruker, 200?)'
_computing_data_collection
;
CrystalClear-SM Expert 2.0 r7 (Rigaku, 2011)
;
_computing_data_reduction 'SAINT v7.34A (Bruker, 200?)'
_computing_molecular_graphics 'Olex2 (Dolomanov et al., 2009)'
_computing_publication_material 'Olex2 (Dolomanov et al., 2009)'
_computing_structure_refinement 'ShelXL (Sheldrick, 2008)'
_computing_structure_solution 'ShelXT (Sheldrick, 2008)'
_diffrn_ambient_temperature 293.15
_diffrn_detector CCD
_diffrn_detector_area_resol_mean 28.5714
_diffrn_detector_type 'Rigaku Saturn724+'
_diffrn_measured_fraction_theta_full 0.993
_diffrn_measured_fraction_theta_max 0.979
_diffrn_measurement_device 'AFC12 (Right): Kappa 3 circle'
_diffrn_measurement_device_type 'CCD area detector'
_diffrn_measurement_method 'phi and omega scans'
_diffrn_measurement_specimen_support 'Mitegen 50um'
_diffrn_radiation_collimation 0.3
_diffrn_radiation_monochromator graphite
_diffrn_radiation_probe x-ray
_diffrn_radiation_type MoK\a
_diffrn_radiation_wavelength 0.71073
_diffrn_reflns_av_R_equivalents 0.0433
_diffrn_reflns_av_unetI/netI 0.0377
_diffrn_reflns_Laue_measured_fraction_full 0.993
_diffrn_reflns_Laue_measured_fraction_max 0.979
_diffrn_reflns_limit_h_max 6
_diffrn_reflns_limit_h_min -9
_diffrn_reflns_limit_k_max 18
_diffrn_reflns_limit_k_min -18
_diffrn_reflns_limit_l_max 20
_diffrn_reflns_limit_l_min -19
_diffrn_reflns_number 14492
_diffrn_reflns_point_group_measured_fraction_full 0.993
_diffrn_reflns_point_group_measured_fraction_max 0.979
_diffrn_reflns_theta_full 26.000
_diffrn_reflns_theta_max 27.411
_diffrn_reflns_theta_min 1.927
_diffrn_source 'Rotating Anode'
_diffrn_source_current 24.0
_diffrn_source_power 1.2
_diffrn_source_target Mo
_diffrn_source_type 'Rotating Anode'
_diffrn_source_voltage 50.0
_exptl_absorpt_coefficient_mu 0.093
_exptl_absorpt_correction_T_max 1
_exptl_absorpt_correction_T_min 0.678785
_exptl_absorpt_correction_type multi-scan
_exptl_absorpt_process_details
;
SADABS-2004/1 (Bruker,2004) was used for absorption correction.
R(int) was 0.0762 before and 0.0501 after correction.
The Ratio of minimum to maximum transmission is 0.6788.
The \l/2 correction factor is 0.0015.
;
_exptl_crystal_colour 'clear dark brown'
_exptl_crystal_colour_lustre clear
_exptl_crystal_colour_modifier dark
_exptl_crystal_colour_primary brown
_exptl_crystal_density_diffrn 1.362
_exptl_crystal_description needle
_exptl_crystal_F_000 680
_exptl_crystal_size_max 0.5
_exptl_crystal_size_mid 0.18
_exptl_crystal_size_min 0.09
_refine_diff_density_max 0.231
_refine_diff_density_min -0.236
_refine_diff_density_rms 0.059
_refine_ls_extinction_method none
_refine_ls_goodness_of_fit_ref 1.027
_refine_ls_hydrogen_treatment constr
_refine_ls_matrix_type full
_refine_ls_number_parameters 219
_refine_ls_number_reflns 3501
_refine_ls_number_restraints 0
_refine_ls_restrained_S_all 1.027
_refine_ls_R_factor_all 0.0718
_refine_ls_R_factor_gt 0.0458
_refine_ls_shift/su_max 0.000
_refine_ls_shift/su_mean 0.000
_refine_ls_structure_factor_coef Fsqd
_refine_ls_weighting_details 'w=1/[\s^2^(Fo^2^)+(0.0565P)^2^+0.4170P] where P=(Fo^2^+2Fc^2^)/3'
_refine_ls_weighting_scheme calc
_refine_ls_wR_factor_gt 0.1105
_refine_ls_wR_factor_ref 0.1281
_reflns_Friedel_coverage 0.000
_reflns_number_gt 2466
_reflns_number_total 3501
_reflns_threshold_expression 'I > 2\s(I)'
_cod_data_source_file 9bd.cif
_cod_data_source_block cc_pk3_173p_0m
_cod_depositor_comments
;
The following automatic conversions were performed:

data item '_chemical_melting_point' value '156-158 degree centigrade'
was changed to '430.1(10)' -- it was converted from degrees
Celsius(C) to Kelvins(K), the average value was taken and precision
was estimated.

Automatic conversion script
Id: cif_fix_values 6909 2019-04-08 15:41:33Z antanas 
;
_cod_database_code 4037007
_shelx_space_group_comment
;
The symmetry employed for this shelxl refinement is uniquely defined
by the following loop, which should always be used as a source of
symmetry information in preference to the above space-group names.
They are only intended as comments.
;
_olex2_refinement_description
;
1. Fixed Uiso
 At 1.2 times of:
  All C(H) groups, All C(H,H) groups, All N(H) groups
 At 1.5 times of:
  All C(H,H,H) groups
2.a Riding coordinates:
 N1(H1)
2.b Ternary CH refined with riding coordinates:
 C1(H1A)
2.c Aromatic/amide H refined with riding coordinates:
 C4(H4), C5(H5), C6(H6), C7(H7), C11(H11), C12(H12), C14(H14), C15(H15)
2.d X=CH2 refined with riding coordinates:
 C18(H18A,H18B)
2.e Idealised Me refined as rotating group:
 C17(H17A,H17B,H17C), C19(H19A,H19B,H19C)
;
_shelx_shelxl_version_number 2014/7
_olex2_submission_original_sample_id 9bd
_olex2_submission_special_instructions 'No special instructions were received'

loop_
_space_group_symop_operation_xyz
'x, y, z'
'-x, y+1/2, -z+1/2'
'-x, -y, -z'
'x, -y-1/2, z-1/2'

loop_
_atom_site_label
_atom_site_type_symbol
_atom_site_fract_x
_atom_site_fract_y
_atom_site_fract_z
_atom_site_U_iso_or_equiv
_atom_site_adp_type
_atom_site_occupancy
_atom_site_site_symmetry_order
_atom_site_calc_flag
_atom_site_refinement_flags_posn
O1 O 0.70965(17) 0.45202(9) 0.34153(8) 0.0522(3) Uani 1 1 d .
O2 O 0.2524(2) -0.10997(9) 0.46160(9) 0.0685(4) Uani 1 1 d .
O3 O 0.28095(19) -0.01583(8) 0.57549(8) 0.0518(3) Uani 1 1 d .
N1 N 0.1416(2) 0.42494(9) 0.36024(9) 0.0397(3) Uani 1 1 d .
H1 H 0.0204 0.4309 0.3510 0.048 Uiso 1 1 d R
N2 N 0.43519(19) 0.37389(9) 0.30693(9) 0.0409(3) Uani 1 1 d .
C1 C 0.2281(2) 0.38041(11) 0.28824(11) 0.0394(4) Uani 1 1 d .
H1A H 0.2053 0.4193 0.2370 0.047 Uiso 1 1 calc R
C2 C 0.5338(2) 0.44737(11) 0.34239(10) 0.0385(4) Uani 1 1 d .
C3 C 0.4198(2) 0.51974(11) 0.38237(10) 0.0363(4) Uani 1 1 d .
C4 C 0.5067(3) 0.60027(13) 0.41505(11) 0.0476(5) Uani 1 1 d .
H4 H 0.6366 0.6091 0.4097 0.057 Uiso 1 1 calc R
C5 C 0.4025(3) 0.66652(13) 0.45497(12) 0.0520(5) Uani 1 1 d .
H5 H 0.4609 0.7206 0.4753 0.062 Uiso 1 1 calc R
C6 C 0.2097(3) 0.65240(12) 0.46479(11) 0.0475(4) Uani 1 1 d .
H6 H 0.1398 0.6966 0.4930 0.057 Uiso 1 1 calc R
C7 C 0.1208(3) 0.57349(11) 0.43320(11) 0.0411(4) Uani 1 1 d .
H7 H -0.0085 0.5646 0.4402 0.049 Uiso 1 1 calc R
C8 C 0.2250(2) 0.50668(10) 0.39056(10) 0.0345(4) Uani 1 1 d .
C9 C 0.1349(2) 0.28715(11) 0.27052(10) 0.0384(4) Uani 1 1 d .
C10 C 0.1720(2) 0.20735(11) 0.33023(10) 0.0349(4) Uani 1 1 d .
C11 C 0.2013(2) 0.21741(11) 0.41964(11) 0.0391(4) Uani 1 1 d .
H11 H 0.2033 0.2763 0.4439 0.047 Uiso 1 1 calc R
C12 C 0.2273(2) 0.14079(11) 0.47252(11) 0.0403(4) Uani 1 1 d .
H12 H 0.2462 0.1488 0.5319 0.048 Uiso 1 1 calc R
C13 C 0.2256(2) 0.05205(11) 0.43790(11) 0.0377(4) Uani 1 1 d .
C14 C 0.2008(3) 0.04184(11) 0.34895(11) 0.0425(4) Uani 1 1 d .
H14 H 0.2016 -0.0170 0.3247 0.051 Uiso 1 1 calc R
C15 C 0.1750(2) 0.11800(11) 0.29621(11) 0.0413(4) Uani 1 1 d .
H15 H 0.1593 0.1097 0.2368 0.050 Uiso 1 1 calc R
C16 C 0.2538(3) -0.03322(12) 0.49077(12) 0.0428(4) Uani 1 1 d .
C17 C 0.3051(3) -0.09640(14) 0.63005(13) 0.0562(5) Uani 1 1 d .
H17A H 0.4125 -0.1316 0.6128 0.084 Uiso 1 1 calc GR
H17B H 0.1924 -0.1339 0.6245 0.084 Uiso 1 1 calc GR
H17C H 0.3265 -0.0773 0.6891 0.084 Uiso 1 1 calc GR
C18 C 0.0163(3) 0.27960(13) 0.20155(12) 0.0537(5) Uani 1 1 d .
H18A H -0.0457 0.2238 0.1896 0.064 Uiso 1 1 calc R
H18B H -0.0051 0.3301 0.1651 0.064 Uiso 1 1 calc R
C19 C 0.5388(3) 0.31160(14) 0.25166(15) 0.0591(5) Uani 1 1 d .
H19A H 0.5410 0.3374 0.1947 0.089 Uiso 1 1 calc GR
H19B H 0.4764 0.2525 0.2488 0.089 Uiso 1 1 calc GR
H19C H 0.6671 0.3040 0.2752 0.089 Uiso 1 1 calc GR

loop_
_atom_site_aniso_label
_atom_site_aniso_U_11
_atom_site_aniso_U_22
_atom_site_aniso_U_33
_atom_site_aniso_U_23
_atom_site_aniso_U_13
_atom_site_aniso_U_12
O1 0.0306(7) 0.0616(8) 0.0649(8) 0.0089(6) 0.0059(6) -0.0031(6)
O2 0.1022(12) 0.0351(7) 0.0674(9) -0.0029(6) -0.0029(8) -0.0013(7)
O3 0.0626(9) 0.0428(7) 0.0500(7) 0.0034(6) 0.0032(6) 0.0010(6)
N1 0.0284(8) 0.0353(7) 0.0555(8) -0.0045(6) 0.0042(6) 0.0000(6)
N2 0.0313(8) 0.0392(7) 0.0529(8) 0.0012(6) 0.0090(6) 0.0012(6)
C1 0.0355(10) 0.0370(9) 0.0458(9) 0.0041(7) 0.0025(7) 0.0017(7)
C2 0.0307(9) 0.0435(9) 0.0414(9) 0.0128(7) 0.0036(7) -0.0009(7)
C3 0.0335(9) 0.0390(8) 0.0360(8) 0.0076(7) -0.0008(7) -0.0027(7)
C4 0.0405(10) 0.0499(10) 0.0519(10) 0.0039(8) -0.0025(8) -0.0110(8)
C5 0.0578(13) 0.0417(10) 0.0555(11) -0.0047(8) -0.0059(9) -0.0104(9)
C6 0.0553(12) 0.0399(9) 0.0470(10) -0.0032(7) -0.0004(8) 0.0027(8)
C7 0.0365(10) 0.0394(9) 0.0475(9) 0.0030(7) 0.0019(7) 0.0028(7)
C8 0.0352(9) 0.0320(8) 0.0362(8) 0.0062(6) -0.0008(7) -0.0001(7)
C9 0.0335(9) 0.0385(9) 0.0433(9) -0.0033(7) 0.0047(7) 0.0030(7)
C10 0.0268(8) 0.0360(8) 0.0422(8) -0.0037(7) 0.0038(7) -0.0029(6)
C11 0.0391(10) 0.0323(8) 0.0458(9) -0.0070(7) 0.0025(7) -0.0030(7)
C12 0.0411(10) 0.0403(9) 0.0395(9) -0.0050(7) 0.0013(7) -0.0029(7)
C13 0.0303(9) 0.0351(8) 0.0480(9) -0.0025(7) 0.0051(7) -0.0033(7)
C14 0.0429(10) 0.0337(8) 0.0512(10) -0.0088(7) 0.0048(8) -0.0029(7)
C15 0.0422(10) 0.0395(9) 0.0423(9) -0.0069(7) 0.0036(7) -0.0034(7)
C16 0.0373(10) 0.0391(9) 0.0523(10) -0.0020(8) 0.0057(8) -0.0038(7)
C17 0.0546(13) 0.0544(11) 0.0602(12) 0.0141(9) 0.0081(9) 0.0012(9)
C18 0.0568(13) 0.0506(11) 0.0526(11) -0.0062(9) -0.0074(9) 0.0094(9)
C19 0.0464(12) 0.0502(11) 0.0832(14) -0.0064(10) 0.0263(10) 0.0013(9)

loop_
_atom_type_symbol
_atom_type_description
_atom_type_scat_dispersion_real
_atom_type_scat_dispersion_imag
_atom_type_scat_source
C C 0.0033 0.0016 'International Tables Vol C Tables 4.2.6.8 and 6.1.1.4'
H H 0.0000 0.0000 'International Tables Vol C Tables 4.2.6.8 and 6.1.1.4'
N N 0.0061 0.0033 'International Tables Vol C Tables 4.2.6.8 and 6.1.1.4'
O O 0.0106 0.0060 'International Tables Vol C Tables 4.2.6.8 and 6.1.1.4'

loop_
_geom_angle_atom_site_label_1
_geom_angle_atom_site_label_2
_geom_angle_atom_site_label_3
_geom_angle
C16 O3 C17 115.37(14)
C1 N1 H1 111.7
C8 N1 H1 111.5
C8 N1 C1 116.83(13)
C2 N2 C1 120.24(13)
C2 N2 C19 117.12(15)
C19 N2 C1 116.25(15)
N1 C1 N2 109.15(13)
N1 C1 H1A 108.2
N1 C1 C9 109.82(13)
N2 C1 H1A 108.2
N2 C1 C9 113.02(13)
C9 C1 H1A 108.2
O1 C2 N2 121.47(16)
O1 C2 C3 122.08(16)
N2 C2 C3 116.44(15)
C4 C3 C2 120.48(16)
C8 C3 C2 120.04(15)
C8 C3 C4 119.44(16)
C3 C4 H4 119.6
C5 C4 C3 120.76(18)
C5 C4 H4 119.6
C4 C5 H5 120.2
C4 C5 C6 119.67(17)
C6 C5 H5 120.2
C5 C6 H6 119.7
C7 C6 C5 120.64(17)
C7 C6 H6 119.7
C6 C7 H7 120.0
C6 C7 C8 120.05(17)
C8 C7 H7 120.0
N1 C8 C3 118.83(15)
N1 C8 C7 121.68(15)
C3 C8 C7 119.39(15)
C10 C9 C1 121.01(14)
C18 C9 C1 117.77(15)
C18 C9 C10 121.20(16)
C11 C10 C9 123.08(14)
C15 C10 C9 119.11(14)
C15 C10 C11 117.81(15)
C10 C11 H11 119.6
C12 C11 C10 120.78(14)
C12 C11 H11 119.6
C11 C12 H12 119.6
C11 C12 C13 120.76(15)
C13 C12 H12 119.6
C12 C13 C16 123.62(15)
C14 C13 C12 118.66(15)
C14 C13 C16 117.71(14)
C13 C14 H14 119.7
C15 C14 C13 120.66(15)
C15 C14 H14 119.7
C10 C15 H15 119.3
C14 C15 C10 121.30(15)
C14 C15 H15 119.3
O2 C16 O3 122.78(16)
O2 C16 C13 124.14(17)
O3 C16 C13 113.08(14)
O3 C17 H17A 109.5
O3 C17 H17B 109.5
O3 C17 H17C 109.5
H17A C17 H17B 109.5
H17A C17 H17C 109.5
H17B C17 H17C 109.5
C9 C18 H18A 120.0
C9 C18 H18B 120.0
H18A C18 H18B 120.0
N2 C19 H19A 109.5
N2 C19 H19B 109.5
N2 C19 H19C 109.5
H19A C19 H19B 109.5
H19A C19 H19C 109.5
H19B C19 H19C 109.5

loop_
_geom_bond_atom_site_label_1
_geom_bond_atom_site_label_2
_geom_bond_distance
O1 C2 1.238(2)
O2 C16 1.198(2)
O3 C16 1.341(2)
O3 C17 1.444(2)
N1 H1 0.8600
N1 C1 1.450(2)
N1 C8 1.389(2)
N2 C1 1.471(2)
N2 C2 1.367(2)
N2 C19 1.464(2)
C1 H1A 0.9800
C1 C9 1.517(2)
C2 C3 1.474(2)
C3 C4 1.397(2)
C3 C8 1.395(2)
C4 H4 0.9300
C4 C5 1.373(3)
C5 H5 0.9300
C5 C6 1.386(3)
C6 H6 0.9300
C6 C7 1.378(2)
C7 H7 0.9300
C7 C8 1.399(2)
C9 C10 1.493(2)
C9 C18 1.324(2)
C10 C11 1.398(2)
C10 C15 1.396(2)
C11 H11 0.9300
C11 C12 1.384(2)
C12 H12 0.9300
C12 C13 1.390(2)
C13 C14 1.389(2)
C13 C16 1.488(2)
C14 H14 0.9300
C14 C15 1.378(2)
C15 H15 0.9300
C17 H17A 0.9600
C17 H17B 0.9600
C17 H17C 0.9600
C18 H18A 0.9300
C18 H18B 0.9300
C19 H19A 0.9600
C19 H19B 0.9600
C19 H19C 0.9600

loop_
_geom_torsion_atom_site_label_1
_geom_torsion_atom_site_label_2
_geom_torsion_atom_site_label_3
_geom_torsion_atom_site_label_4
_geom_torsion
O1 C2 C3 C4 5.0(2)
O1 C2 C3 C8 -172.71(15)
N1 C1 C9 C10 -72.48(19)
N1 C1 C9 C18 105.93(18)
N2 C1 C9 C10 49.7(2)
N2 C1 C9 C18 -131.93(17)
N2 C2 C3 C4 -175.69(14)
N2 C2 C3 C8 6.6(2)
C1 N1 C8 C3 -29.3(2)
C1 N1 C8 C7 154.37(15)
C1 N2 C2 O1 -164.01(15)
C1 N2 C2 C3 16.7(2)
C1 C9 C10 C11 34.5(2)
C1 C9 C10 C15 -146.57(16)
C2 N2 C1 N1 -43.17(19)
C2 N2 C1 C9 -165.69(14)
C2 C3 C4 C5 -177.79(16)
C2 C3 C8 N1 -0.2(2)
C2 C3 C8 C7 176.24(14)
C3 C4 C5 C6 1.5(3)
C4 C3 C8 N1 -177.97(14)
C4 C3 C8 C7 -1.5(2)
C4 C5 C6 C7 -1.5(3)
C5 C6 C7 C8 -0.1(3)
C6 C7 C8 N1 177.95(15)
C6 C7 C8 C3 1.6(2)
C8 N1 C1 N2 48.86(18)
C8 N1 C1 C9 173.29(13)
C8 C3 C4 C5 -0.1(2)
C9 C10 C11 C12 177.31(16)
C9 C10 C15 C14 -177.30(15)
C10 C11 C12 C13 0.2(3)
C11 C10 C15 C14 1.7(3)
C11 C12 C13 C14 1.2(3)
C11 C12 C13 C16 179.62(16)
C12 C13 C14 C15 -1.2(3)
C12 C13 C16 O2 179.94(18)
C12 C13 C16 O3 0.1(2)
C13 C14 C15 C10 -0.3(3)
C14 C13 C16 O2 -1.6(3)
C14 C13 C16 O3 178.48(15)
C15 C10 C11 C12 -1.6(2)
C16 C13 C14 C15 -179.66(16)
C17 O3 C16 O2 -1.1(3)
C17 O3 C16 C13 178.75(15)
C18 C9 C10 C11 -143.87(18)
C18 C9 C10 C15 35.1(2)
C19 N2 C1 N1 165.69(14)
C19 N2 C1 C9 43.2(2)
C19 N2 C2 O1 -13.1(2)
C19 N2 C2 C3 167.59(15)
